data_7012180
loop_
_publ_author_name
'Aldrich-Wright, Janice R.'
'Fenton, Ronald F.'
'Greguric, Ivan D.'
'Hambley, Trevor W.'
'Williams, Peter A.'

_publ_section_title
;
 The stereospecific synthesis of
 \L-\a-{dipyrido[3,2-a:2'3'-c](6,7,8,9-tetrahydro)phenazine[N,N'-di(2-picolyl)-2,5-dimethyl-2S,5S-diaminocyclohexane]ruthenium(ii)}
 and related \b-isomers
;
_journal_issue 24
_journal_name_full 'Journal of the Chemical Society, Dalton Transactions'
_journal_page_first 4666
_journal_paper_doi 10.1039/b208369h
_journal_year 2002
_chemical_formula_sum 'C38 H42 Cl2 N8 O8.5 Ru'
_chemical_formula_weight 918.78
_space_group_IT_number 20
_symmetry_cell_setting orthorhombic
_symmetry_Int_Tables_number 20
_symmetry_space_group_name_Hall 'C 2c 2'
_symmetry_space_group_name_H-M 'C 2 2 21'
_audit_creation_date 1998-03-09
_audit_creation_method 'by teXsan v1.7'
_audit_update_record
;
?
;
_cell_angle_alpha 90
_cell_angle_beta 90
_cell_angle_gamma 90
_cell_formula_units_Z 8
_cell_length_a 15.1270
_cell_length_b 22.9762
_cell_length_c 25.5610
_cell_measurement_reflns_used 0
_cell_measurement_temperature 273.2
_cell_measurement_theta_max 0.0
_cell_measurement_theta_min 0.0
_cell_volume 8884.006
_computing_cell_refinement 'MSC/AFC Diffractometer Control'
_computing_data_collection 'MSC/AFC Diffractometer Control'
_computing_data_reduction 'teXsan (MSC, 1995)'
_computing_publication_material 'teXsan (MSC, 1995)'
_computing_structure_refinement 'teXsan (MSC, 1995)'
_diffrn_ambient_temperature 273.2
_diffrn_measurement_device unknown
_diffrn_orient_matrix_UB_11 0.05893
_diffrn_orient_matrix_UB_12 -0.00640
_diffrn_orient_matrix_UB_13 0.01679
_diffrn_orient_matrix_UB_21 0.02188
_diffrn_orient_matrix_UB_22 -0.01895
_diffrn_orient_matrix_UB_23 -0.03276
_diffrn_orient_matrix_UB_31 0.02047
_diffrn_orient_matrix_UB_32 0.03865
_diffrn_orient_matrix_UB_33 -0.01324
_diffrn_radiation_detector 'scintillation counter'
_diffrn_radiation_monochromator graphite
_diffrn_radiation_source 'X-ray tube'
_diffrn_radiation_type 'Mo K\a'
_diffrn_radiation_wavelength 0.7107
_diffrn_reflns_av_R_equivalents 0.00000
_diffrn_reflns_limit_h_max 17
_diffrn_reflns_limit_h_min 0
_diffrn_reflns_limit_k_max 27
_diffrn_reflns_limit_k_min 0
_diffrn_reflns_limit_l_max 30
_diffrn_reflns_limit_l_min 0
_diffrn_reflns_number 4279
_diffrn_reflns_reduction_process 'Lp corrections applied'
_diffrn_reflns_theta_max 24.97
_diffrn_reflns_theta_min 1.60
_diffrn_standards_decay_% 0.00
_diffrn_standards_interval_count 0
_diffrn_standards_number 0
_exptl_absorpt_coefficient_mu 0.72
_exptl_absorpt_correction_T_max 1.000
_exptl_absorpt_correction_T_min 0.892
_exptl_absorpt_correction_type
;
\DF (DIFABS; Walker & Stuart, 1983)
;
_exptl_crystal_colour red
_exptl_crystal_density_diffrn 1.374
_exptl_crystal_density_meas ?
_exptl_crystal_description prisms
_exptl_crystal_F_000 2696.00
_exptl_crystal_size_max 0.275
_exptl_crystal_size_mid 0.325
_exptl_crystal_size_min 0.40
_refine_diff_density_max 0.57
_refine_diff_density_min -0.72
_refine_ls_extinction_method none
_refine_ls_goodness_of_fit_all 2.839
_refine_ls_goodness_of_fit_obs 2.839
_refine_ls_hydrogen_treatment noref
_refine_ls_matrix_type full
_refine_ls_number_constraints 0
_refine_ls_number_parameters 520
_refine_ls_number_reflns 3313
_refine_ls_number_restraints 0
_refine_ls_R_factor_all 0.0600
_refine_ls_R_factor_obs 0.0600
_refine_ls_shift/esd_max 0.1616
_refine_ls_shift/esd_mean 0.0844
_refine_ls_structure_factor_coef F
_refine_ls_weighting_details 'w = 1/[\s^2^(Fo) + 0.00000|Fo|^2^]'
_refine_ls_weighting_scheme calc
_refine_ls_wR_factor_all 0.0586
_refine_ls_wR_factor_obs 0.0586
_reflns_number_observed 3313
_reflns_number_total 4279
_reflns_observed_criterion >3.00\s(I)
_cod_data_source_file b208369h.txt
_cod_data_source_block TWH301
_cod_depositor_comments
;
The following automatic conversions were performed:

'_refine_ls_weighting_scheme' value 'w = 1/[\s^2^(Fo) +
0.00000|Fo|^2^]' was changed to 'calc'. New tag
'_refine_ls_weighting_details' was created. The value of the new tag
was set to 'w = 1/[\s^2^(Fo) + 0.00000|Fo|^2^]'.

Automatic conversion script
Id: cif_fix_values 3143 2015-03-26 13:38:13Z robertas 
;
_cod_original_cell_volume 8884.0059
_cod_original_sg_symbol_H-M 'C 2 2 21   '
_cod_database_code 7012180

loop_
_symmetry_equiv_pos_as_xyz
'   +x,   +y,   +z'
'   +x,   -y,   -z'
'   -x,   -y, 1/2+z'
'   -x,   +y, 1/2-z'
'   1/2+x,   1/2+y, z'
'   1/2+x,   1/2-y, -z'
'   1/2-x,   1/2-y, 1/2+z'
'   1/2-x,   1/2+y, 1/2-z'

loop_
_atom_site_aniso_label
_atom_site_aniso_U_11
_atom_site_aniso_U_22
_atom_site_aniso_U_33
_atom_site_aniso_U_12
_atom_site_aniso_U_13
_atom_site_aniso_U_23
Ru(1) 0.0459(4) 0.0425(4) 0.0423(5) 0.0030(5) 0.0002(5) -0.0024(5)
Cl(1) 0.047(3) 0.091(4) 0.26(1) 0.0000 0.0000 -0.074(6)
Cl(2) 0.088(3) 0.150(4) 0.074(3) 0.024(3) 0.014(3) 0.015(3)
Cl(3) 0.17(1) 0.12(1) 0.27(2) 0.073(10) 0.09(1) 0.04(1)
O(1) 0.43(5) 0.28(4) 0.26(4) 0.01(4) 0.13(4) -0.12(3)
O(2) 0.06(1) 0.12(1) 0.25(3) -0.0001 0.0001 0.06(2)
O(3) 0.15(2) 0.19(2) 0.57(7) -0.15(2) 0.22(3) -0.21(3)
O(9) 0.110(9) 0.23(2) 0.11(1) 0.03(1) 0.018(9) -0.02(1)
O(14) 0.12(1) 0.066(9) 0.10(1) 0.0000 -0.036(10) 0.0001
N(1) 0.049(5) 0.041(4) 0.041(6) 0.006(4) 0.010(5) -0.015(5)
N(2) 0.035(5) 0.054(5) 0.052(6) 0.010(5) -0.001(6) -0.005(5)
N(3) 0.056(7) 0.057(6) 0.065(8) -0.012(5) 0.002(6) -0.003(6)
N(4) 0.060(6) 0.048(6) 0.075(8) 0.001(5) -0.005(6) -0.013(6)
N(5) 0.071(6) 0.043(5) 0.047(6) 0.007(6) -0.005(7) -0.009(4)
N(6) 0.047(5) 0.039(5) 0.037(6) 0.000(4) -0.010(4) 0.007(4)
N(7) 0.057(7) 0.053(6) 0.044(7) -0.001(5) 0.001(5) 0.008(5)
N(8) 0.065(7) 0.047(5) 0.040(6) 0.018(5) 0.008(5) 0.004(5)
C(1) 0.062(7) 0.047(6) 0.065(8) 0.014(7) 0.008(6) -0.004(7)
C(2) 0.065(7) 0.063(7) 0.054(8) 0.014(8) 0.006(7) -0.013(6)
C(3) 0.049(8) 0.063(8) 0.10(1) 0.005(6) 0.016(8) -0.012(8)
C(4) 0.038(6) 0.048(6) 0.057(8) -0.002(5) 0.013(6) -0.001(6)
C(5) 0.044(6) 0.051(6) 0.047(7) 0.003(5) 0.008(6) 0.003(6)
C(6) 0.052(7) 0.043(6) 0.023(6) 0.008(5) 0.000(5) -0.003(5)
C(7) 0.054(7) 0.033(5) 0.065(9) 0.000(5) 0.008(6) -0.004(6)
C(8) 0.053(7) 0.057(6) 0.070(9) 0.004(5) 0.017(7) -0.040(8)
C(9) 0.068(9) 0.077(9) 0.08(1) -0.001(7) 0.005(8) -0.042(9)
C(10) 0.045(7) 0.081(9) 0.066(10) 0.013(7) 0.000(7) -0.020(8)
C(11) 0.034(6) 0.051(6) 0.040(7) 0.001(5) 0.000(5) -0.001(5)
C(12) 0.058(7) 0.037(6) 0.045(8) -0.002(5) -0.014(6) 0.005(5)
C(13) 0.053(7) 0.062(8) 0.08(1) -0.013(6) -0.010(8) 0.005(8)
C(14) 0.072(8) 0.050(6) 0.065(9) 0.005(8) -0.022(9) -0.011(6)
C(15) 0.062(9) 0.079(10) 0.13(2) -0.015(8) -0.012(10) 0.00(1)
C(16) 0.09(1) 0.067(9) 0.09(1) -0.009(8) 0.01(1) -0.018(9)
C(17) 0.08(1) 0.16(2) 0.15(2) -0.02(1) -0.01(1) -0.08(2)
C(18) 0.08(1) 0.22(2) 0.17(2) 0.02(2) -0.04(1) -0.14(2)
C(19) 0.054(7) 0.049(6) 0.046(8) 0.001(5) -0.018(6) -0.003(6)
C(20) 0.060(8) 0.047(7) 0.072(10) 0.000(6) -0.029(7) -0.002(7)
C(21) 0.08(1) 0.083(10) 0.08(1) 0.006(8) -0.008(9) -0.004(9)
C(22) 0.11(1) 0.065(9) 0.11(1) -0.031(9) -0.06(1) -0.013(9)
C(23) 0.13(1) 0.061(8) 0.065(10) -0.019(9) -0.05(1) -0.005(7)
C(24) 0.077(9) 0.062(8) 0.07(1) -0.008(7) -0.016(8) -0.025(7)
C(25) 0.057(7) 0.047(7) 0.055(8) 0.018(6) 0.003(6) -0.007(6)
C(26) 0.058(7) 0.034(6) 0.065(9) -0.001(6) -0.008(6) 0.003(6)
C(27) 0.060(8) 0.085(10) 0.06(1) 0.023(7) -0.006(8) -0.001(8)
C(28) 0.067(9) 0.09(1) 0.09(1) -0.032(8) -0.038(9) 0.032(10)
C(29) 0.053(7) 0.085(9) 0.051(8) -0.004(6) -0.012(7) 0.004(9)
C(30) 0.045(7) 0.055(7) 0.064(9) -0.006(6) -0.007(7) -0.005(6)
C(31) 0.079(9) 0.078(9) 0.032(7) 0.005(7) 0.014(6) -0.015(6)
C(32) 0.052(8) 0.091(10) 0.053(9) -0.001(7) 0.002(7) -0.014(7)
C(33) 0.066(8) 0.060(7) 0.045(8) 0.001(7) -0.008(7) -0.015(7)
C(34) 0.09(1) 0.047(7) 0.07(1) 0.027(7) -0.035(9) -0.012(7)
C(35) 0.11(1) 0.044(7) 0.08(1) 0.005(8) 0.01(1) 0.011(8)
C(36) 0.15(1) 0.045(7) 0.055(9) -0.032(10) -0.01(1) 0.008(6)
C(37) 0.065(8) 0.064(8) 0.045(8) -0.008(7) 0.005(6) -0.011(7)
C(38) 0.070(9) 0.065(8) 0.07(1) -0.004(7) -0.008(8) -0.002(7)

loop_
_atom_site_label
_atom_site_fract_x
_atom_site_fract_y
_atom_site_fract_z
_atom_site_U_iso_or_equiv
_atom_site_occupancy
_atom_site_refinement_flags
_atom_site_thermal_displace_type
_atom_site_calc_flag
_atom_site_calc_attached_atom
Ru(1) -0.39316(6) -0.18779(4) -0.56816(4) 0.0435(2) 1.000 . Uani d ?
Cl(1) -0.6883(4) 0.0000 -0.5000 0.133(3) 0.500 ST Uani d ?
Cl(2) -0.7597(3) -0.1341(2) -0.7204(2) 0.104(2) 1.000 . Uani d ?
Cl(3) -0.433(1) -0.1687(6) -0.1340(8) 0.190(7) 0.500 . Uani d ?
O(1) -0.676(3) -0.030(2) -0.548(1) 0.32(2) 0.750 . Uani d ?
O(2) -0.774(1) 0.0000 -0.5000 0.144(8) 0.500 ST Uani d ?
O(3) -0.652(2) 0.052(1) -0.509(2) 0.31(2) 0.750 . Uani d ?
O(4) -0.813(2) -0.1548(10) -0.6831(10) 0.103(7) 0.500 . Uiso d ?
O(5) -0.768(2) -0.118(1) -0.669(1) 0.141(10) 0.500 . Uiso d ?
O(6) -0.747(2) -0.063(1) -0.717(1) 0.14(1) 0.500 . Uiso d ?
O(7) -0.790(2) -0.083(1) -0.746(1) 0.140(10) 0.500 . Uiso d ?
O(8) -0.795(2) -0.144(1) -0.769(1) 0.119(8) 0.500 . Uiso d ?
O(9) -0.6700(8) -0.1488(7) -0.7240(5) 0.151(6) 1.000 . Uani d ?
O(10) -0.530(3) -0.194(2) -0.146(1) 0.21(2) 0.500 . Uiso d ?
O(11) -0.383(2) -0.164(1) -0.091(1) 0.13(1) 0.500 . Uiso d ?
O(12) -0.376(2) -0.199(1) -0.173(1) 0.12(1) 0.350 . Uiso d ?
O(13) -0.456(3) -0.123(2) -0.157(2) 0.21(2) 0.350 . Uiso d ?
O(14) -0.5000 -0.1762(6) -0.7500 0.094(5) 0.500 ST Uani d ?
N(1) -0.2564(5) -0.1703(3) -0.5647(4) 0.044(2) 1.000 . Uani d ?
N(2) -0.3889(6) -0.1226(4) -0.5109(4) 0.047(3) 1.000 . Uani d ?
N(3) -0.0464(6) -0.0610(5) -0.4591(4) 0.059(3) 1.000 . Uani d ?
N(4) -0.1864(7) -0.0118(4) -0.4043(4) 0.061(3) 1.000 . Uani d ?
N(5) -0.3901(8) -0.2605(4) -0.6208(4) 0.053(3) 1.000 . Uani d ?
N(6) -0.5338(5) -0.2008(3) -0.5767(4) 0.041(3) 1.000 . Uani d ?
N(7) -0.3700(7) -0.2549(4) -0.5155(4) 0.051(3) 1.000 . Uani d ?
N(8) -0.4219(6) -0.1235(4) -0.6224(4) 0.051(3) 1.000 . Uani d ?
C(1) -0.1920(8) -0.1915(5) -0.5911(5) 0.058(4) 1.000 . Uani d ?
C(2) -0.1031(8) -0.1791(5) -0.5823(4) 0.061(4) 1.000 . Uani d ?
C(3) -0.0815(8) -0.1417(6) -0.5429(6) 0.070(5) 1.000 . Uani d ?
C(4) -0.1474(7) -0.1163(5) -0.5134(5) 0.048(3) 1.000 . Uani d ?
C(5) -0.2341(7) -0.1309(5) -0.5268(5) 0.047(3) 1.000 . Uani d ?
C(6) -0.3079(7) -0.1038(5) -0.4978(4) 0.039(3) 1.000 . Uani d ?
C(7) -0.2904(7) -0.0652(4) -0.4584(5) 0.051(3) 1.000 . Uani d ?
C(8) -0.3635(7) -0.0387(5) -0.4331(6) 0.060(4) 1.000 . Uani d ?
C(9) -0.4462(8) -0.0547(6) -0.4482(6) 0.075(5) 1.000 . Uani d ?
C(10) -0.4543(7) -0.0959(6) -0.4858(5) 0.064(4) 1.000 . Uani d ?
C(11) -0.1325(6) -0.0735(5) -0.4716(4) 0.041(3) 1.000 . Uani d ?
C(12) -0.2010(7) -0.0498(4) -0.4445(5) 0.047(4) 1.000 . Uani d ?
C(13) -0.0352(8) -0.0242(6) -0.4195(6) 0.064(4) 1.000 . Uani d ?
C(14) -0.1029(9) -0.0010(5) -0.3927(5) 0.062(4) 1.000 . Uani d ?
C(15) 0.0621(9) -0.0108(6) -0.4072(7) 0.091(6) 1.000 . Uani d ?
C(16) -0.085(1) 0.0369(6) -0.3444(7) 0.084(5) 1.000 . Uani d ?
C(17) 0.068(1) 0.0256(9) -0.3596(8) 0.130(8) 1.000 . Uani d ?
C(18) 0.004(1) 0.045(1) -0.3331(10) 0.158(10) 1.000 . Uani d ?
C(19) -0.4827(7) -0.2886(5) -0.6214(5) 0.049(3) 1.000 . Uani d ?
C(20) -0.5499(8) -0.2392(5) -0.6212(6) 0.060(4) 1.000 . Uani d ?
C(21) -0.6436(10) -0.2651(6) -0.6236(6) 0.081(5) 1.000 . Uani d ?
C(22) -0.657(1) -0.3028(6) -0.6705(7) 0.095(6) 1.000 . Uani d ?
C(23) -0.589(1) -0.3535(6) -0.6694(5) 0.084(5) 1.000 . Uani d ?
C(24) -0.4933(9) -0.3280(5) -0.6700(6) 0.070(4) 1.000 . Uani d ?
C(25) -0.3292(7) -0.3052(5) -0.5946(5) 0.053(4) 1.000 . Uani d ?
C(26) -0.3402(8) -0.3040(5) -0.5356(5) 0.052(4) 1.000 . Uani d ?
C(27) -0.3193(9) -0.3483(6) -0.5067(6) 0.070(5) 1.000 . Uani d ?
C(28) -0.3268(9) -0.3454(7) -0.4512(6) 0.081(6) 1.000 . Uani d ?
C(29) -0.3559(8) -0.2946(6) -0.4309(6) 0.063(4) 1.000 . Uani d ?
C(30) -0.3780(8) -0.2530(5) -0.4640(5) 0.055(4) 1.000 . Uani d ?
C(31) -0.3560(9) -0.2462(5) -0.6755(5) 0.063(4) 1.000 . Uani d ?
C(32) -0.5733(8) -0.1428(6) -0.5903(5) 0.065(4) 1.000 . Uani d ?
C(33) -0.5098(9) -0.1069(5) -0.6240(5) 0.057(4) 1.000 . Uani d ?
C(34) -0.5349(10) -0.0576(5) -0.6538(6) 0.071(5) 1.000 . Uani d ?
C(35) -0.474(1) -0.0262(5) -0.6818(6) 0.077(5) 1.000 . Uani d ?
C(36) -0.390(1) -0.0472(5) -0.6815(5) 0.082(5) 1.000 . Uani d ?
C(37) -0.3664(8) -0.0938(5) -0.6529(5) 0.058(4) 1.000 . Uani d ?
C(38) -0.5753(9) -0.2225(6) -0.5294(6) 0.069(5) 1.000 . Uani d ?
H(1) -0.2089 -0.2164 -0.6184 0.063 1.000 . Uiso c ?
H(2) -0.0589 -0.1979 -0.6021 0.072 1.000 . Uiso c ?
H(3) -0.0208 -0.1324 -0.5351 0.078 1.000 . Uiso c ?
H(4) -0.3539 -0.0088 -0.4088 0.069 1.000 . Uiso c ?
H(5) -0.4955 -0.0382 -0.4329 0.103 1.000 . Uiso c ?
H(6) -0.5127 -0.1081 -0.4963 0.079 1.000 . Uiso c ?
H(7) 0.0893 0.0090 -0.4357 0.103 1.000 . Uiso c ?
H(8) 0.0921 -0.0475 -0.4027 0.103 1.000 . Uiso c ?
H(9) -0.1144 0.0189 -0.3147 0.102 1.000 . Uiso c ?
H(10) -0.1125 0.0742 -0.3495 0.102 1.000 . Uiso c ?
H(11) 0.1055 0.0566 -0.3687 0.148 1.000 . Uiso c ?
H(12) 0.1034 0.0002 -0.3354 0.148 1.000 . Uiso c ?
H(13) 0.0117 0.0291 -0.2985 0.161 1.000 . Uiso c ?
H(14) 0.0130 0.0852 -0.3322 0.161 1.000 . Uiso c ?
H(15) -0.4896 -0.3110 -0.5912 0.061 1.000 . Uiso c ?
H(16) -0.5428 -0.2169 -0.6522 0.078 1.000 . Uiso c ?
H(17) -0.6880 -0.2343 -0.6251 0.100 1.000 . Uiso c ?
H(18) -0.6564 -0.2879 -0.5934 0.100 1.000 . Uiso c ?
H(19) -0.6496 -0.2801 -0.7017 0.106 1.000 . Uiso c ?
H(20) -0.7161 -0.3186 -0.6711 0.106 1.000 . Uiso c ?
H(21) -0.5986 -0.3769 -0.6995 0.109 1.000 . Uiso c ?
H(22) -0.5978 -0.3747 -0.6388 0.109 1.000 . Uiso c ?
H(23) -0.4511 -0.3581 -0.6700 0.082 1.000 . Uiso c ?
H(24) -0.4842 -0.3050 -0.7019 0.082 1.000 . Uiso c ?
H(25) -0.2690 -0.2968 -0.6024 0.063 1.000 . Uiso c ?
H(26) -0.3430 -0.3434 -0.6067 0.063 1.000 . Uiso c ?
H(27) -0.2987 -0.3856 -0.5217 0.081 1.000 . Uiso c ?
H(28) -0.3086 -0.3782 -0.4292 0.103 1.000 . Uiso c ?
H(29) -0.3606 -0.2905 -0.3948 0.080 1.000 . Uiso c ?
H(30) -0.4035 -0.2183 -0.4489 0.068 1.000 . Uiso c ?
H(31) -0.3541 -0.2802 -0.6962 0.080 1.000 . Uiso c ?
H(32) -0.2994 -0.2290 -0.6733 0.080 1.000 . Uiso c ?
H(33) -0.3962 -0.2189 -0.6912 0.080 1.000 . Uiso c ?
H(34) -0.5855 -0.1238 -0.5570 0.083 1.000 . Uiso c ?
H(35) -0.6296 -0.1493 -0.6068 0.083 1.000 . Uiso c ?
H(36) -0.5972 -0.0456 -0.6533 0.080 1.000 . Uiso c ?
H(37) -0.4923 0.0074 -0.7006 0.100 1.000 . Uiso c ?
H(38) -0.3418 -0.0294 -0.7029 0.118 1.000 . Uiso c ?
H(39) -0.3049 -0.1072 -0.6539 0.073 1.000 . Uiso c ?
H(40) -0.6371 -0.2233 -0.5363 0.101 1.000 . Uiso c ?
H(41) -0.5605 -0.1977 -0.5031 0.101 1.000 . Uiso c ?
H(42) -0.5539 -0.2607 -0.5248 0.101 1.000 . Uiso c ?

loop_
_atom_type_symbol
_atom_type_oxidation_number
_atom_type_number_in_cell
_atom_type_scat_dispersion_real
_atom_type_scat_dispersion_imag
_atom_type_scat_source
Ru 0 8 -1.259 0.836
;International Tables for Crystallography
(1992, Vol. C, Tables 4.2.6.8 and 6.1.1.1)
;
C 0 224 0.003 0.002
;International Tables for Crystallography
(1992, Vol. C, Tables 4.2.6.8 and 6.1.1.1)
;
N 0 48 0.006 0.003
;International Tables for Crystallography
(1992, Vol. C, Tables 4.2.6.8 and 6.1.1.1)
;
O 0 16 0.011 0.006
;International Tables for Crystallography
(1992, Vol. C, Tables 4.2.6.8 and 6.1.1.1)
;
Cl 0 16 0.148 0.159
;International Tables for Crystallography
(1992, Vol. C, Tables 4.2.6.8 and 6.1.1.1)
;
H 0 264 0.000 0.000
;International Tables for Crystallography
(1992, Vol. C, Table 6.1.1.2)
;

loop_
_geom_angle_atom_site_label_1
_geom_angle_atom_site_label_2
_geom_angle_atom_site_label_3
_geom_angle
_geom_angle_site_symmetry_1
_geom_angle_site_symmetry_2
_geom_angle_site_symmetry_3
_geom_angle_publ_flag
N(1) Ru(1) N(2) 78.7(4) . . . yes
N(1) Ru(1) N(5) 98.9(4) . . . yes
N(1) Ru(1) N(6) 175.5(3) . . . yes
N(1) Ru(1) N(7) 87.1(4) . . . yes
N(1) Ru(1) N(8) 95.6(4) . . . yes
N(2) Ru(1) N(5) 173.7(4) . . . yes
N(2) Ru(1) N(6) 101.5(4) . . . yes
N(2) Ru(1) N(7) 94.2(3) . . . yes
N(2) Ru(1) N(8) 88.0(3) . . . yes
N(5) Ru(1) N(6) 81.4(4) . . . yes
N(5) Ru(1) N(7) 79.9(3) . . . yes
N(5) Ru(1) N(8) 98.1(4) . . . yes
N(6) Ru(1) N(7) 97.4(3) . . . yes
N(6) Ru(1) N(8) 79.8(3) . . . yes
N(7) Ru(1) N(8) 176.9(4) . . . yes
O(1) Cl(1) O(1) 164(3) . . 2_554 yes
O(1) Cl(1) O(2) 97(1) . . . yes
O(1) Cl(1) O(3) 103(2) . . . yes
O(1) Cl(1) O(3) 69(1) . . 2_554 yes
O(1) Cl(1) O(2) 97(1) 2_554 . . yes
O(1) Cl(1) O(3) 69(1) 2_554 . . yes
O(1) Cl(1) O(3) 103(2) 2_554 . 2_554 yes
O(2) Cl(1) O(3) 114(1) . . . yes
O(2) Cl(1) O(3) 114(1) . . 2_554 yes
O(3) Cl(1) O(3) 131(2) . . 2_554 yes
O(4) Cl(2) O(5) 50(1) . . . yes
O(4) Cl(2) O(6) 112(1) . . . yes
O(4) Cl(2) O(7) 115(1) . . . yes
O(4) Cl(2) O(8) 110(1) . . . yes
O(4) Cl(2) O(9) 122(1) . . . yes
O(5) Cl(2) O(6) 71(1) . . . yes
O(5) Cl(2) O(7) 101(1) . . . yes
O(5) Cl(2) O(8) 151(1) . . . yes
O(5) Cl(2) O(9) 102(1) . . . yes
O(6) Cl(2) O(7) 41(1) . . . yes
O(6) Cl(2) O(8) 104(1) . . . yes
O(6) Cl(2) O(9) 97(1) . . . yes
O(7) Cl(2) O(8) 65(1) . . . yes
O(7) Cl(2) O(9) 118(1) . . . yes
O(8) Cl(2) O(9) 106(1) . . . yes
O(10) Cl(3) O(11) 134(2) . . . yes
O(10) Cl(3) O(12) 103(2) . . . yes
O(10) Cl(3) O(13) 88(2) . . . yes
O(11) Cl(3) O(12) 104(2) . . . yes
O(11) Cl(3) O(13) 118(3) . . . yes
O(12) Cl(3) O(13) 103(3) . . . yes
Cl(1) O(1) O(3) 53(1) . . 2_554 yes
Cl(1) O(3) O(1) 57(1) . . 2_554 yes
Cl(2) O(4) O(5) 66(2) . . . yes
Cl(2) O(5) O(4) 63(2) . . . yes
Cl(2) O(6) O(7) 58(2) . . . yes
Cl(2) O(7) O(6) 80(2) . . . yes
Cl(2) O(7) O(8) 55(1) . . . yes
O(6) O(7) O(8) 132(3) . . . yes
Cl(2) O(8) O(7) 59(1) . . . yes
Ru(1) N(1) C(1) 130.6(8) . . . yes
Ru(1) N(1) C(5) 113.4(7) . . . yes
C(1) N(1) C(5) 115.9(9) . . . yes
Ru(1) N(2) C(6) 115.6(7) . . . yes
Ru(1) N(2) C(10) 130.1(8) . . . yes
C(6) N(2) C(10) 114.3(10) . . . yes
C(11) N(3) C(13) 115(1) . . . yes
C(12) N(4) C(14) 116(1) . . . yes
Ru(1) N(5) C(19) 108.1(7) . . . yes
Ru(1) N(5) C(25) 105.0(7) . . . yes
Ru(1) N(5) C(31) 114.4(7) . . . yes
C(19) N(5) C(25) 105.7(8) . . . yes
C(19) N(5) C(31) 112.9(9) . . . yes
C(25) N(5) C(31) 110(1) . . . yes
Ru(1) N(6) C(20) 109.1(7) . . . yes
Ru(1) N(6) C(32) 107.0(6) . . . yes
Ru(1) N(6) C(38) 112.9(7) . . . yes
C(20) N(6) C(32) 106.9(9) . . . yes
C(20) N(6) C(38) 111.7(9) . . . yes
C(32) N(6) C(38) 109.0(9) . . . yes
Ru(1) N(7) C(26) 116.2(8) . . . yes
Ru(1) N(7) C(30) 127.2(8) . . . yes
C(26) N(7) C(30) 116(1) . . . yes
Ru(1) N(8) C(33) 114.7(8) . . . yes
Ru(1) N(8) C(37) 128.6(8) . . . yes
C(33) N(8) C(37) 116(1) . . . yes
N(1) C(1) C(2) 124(1) . . . yes
N(1) C(1) H(1) 114.7 . . . no
C(2) C(1) H(1) 120.5 . . . no
C(1) C(2) C(3) 118(1) . . . yes
C(1) C(2) H(2) 120.2 . . . no
C(3) C(2) H(2) 121.1 . . . no
C(2) C(3) C(4) 119(1) . . . yes
C(2) C(3) H(3) 121.4 . . . no
C(4) C(3) H(3) 118.8 . . . no
C(3) C(4) C(5) 116(1) . . . yes
C(3) C(4) C(11) 124(1) . . . yes
C(5) C(4) C(11) 118.9(10) . . . yes
N(1) C(5) C(4) 124.3(10) . . . yes
N(1) C(5) C(6) 116.6(9) . . . yes
C(4) C(5) C(6) 119(1) . . . yes
N(2) C(6) C(5) 115.4(9) . . . yes
N(2) C(6) C(7) 124(1) . . . yes
C(5) C(6) C(7) 119(1) . . . yes
C(6) C(7) C(8) 117(1) . . . yes
C(6) C(7) C(12) 121(1) . . . yes
C(8) C(7) C(12) 120(1) . . . yes
C(7) C(8) C(9) 118(1) . . . yes
C(7) C(8) H(4) 119.8 . . . no
C(9) C(8) H(4) 121.8 . . . no
C(8) C(9) C(10) 118(1) . . . yes
C(8) C(9) H(5) 120.8 . . . no
C(10) C(9) H(5) 121.0 . . . no
N(2) C(10) C(9) 126(1) . . . yes
N(2) C(10) H(6) 114.4 . . . no
C(9) C(10) H(6) 118.9 . . . no
N(3) C(11) C(4) 117.1(10) . . . yes
N(3) C(11) C(12) 121(1) . . . yes
C(4) C(11) C(12) 121.4(10) . . . yes
N(4) C(12) C(7) 119(1) . . . yes
N(4) C(12) C(11) 121(1) . . . yes
C(7) C(12) C(11) 119(1) . . . yes
N(3) C(13) C(14) 122(1) . . . yes
N(3) C(13) C(15) 113(1) . . . yes
C(14) C(13) C(15) 123(1) . . . yes
N(4) C(14) C(13) 122(1) . . . yes
N(4) C(14) C(16) 117(1) . . . yes
C(13) C(14) C(16) 119(1) . . . yes
C(13) C(15) C(17) 109(1) . . . yes
C(13) C(15) H(7) 110.7 . . . no
C(13) C(15) H(8) 107.4 . . . no
C(17) C(15) H(7) 109.6 . . . no
C(17) C(15) H(8) 111.6 . . . no
H(7) C(15) H(8) 107.9 . . . no
C(14) C(16) C(18) 114(1) . . . yes
C(14) C(16) H(9) 107.7 . . . no
C(14) C(16) H(10) 108.5 . . . no
C(18) C(16) H(9) 109.8 . . . no
C(18) C(16) H(10) 109.4 . . . no
H(9) C(16) H(10) 106.3 . . . no
C(15) C(17) C(18) 126(1) . . . yes
C(15) C(17) H(11) 105.0 . . . no
C(15) C(17) H(12) 102.1 . . . no
C(18) C(17) H(11) 109.3 . . . no
C(18) C(17) H(12) 106.4 . . . no
H(11) C(17) H(12) 105.0 . . . no
C(16) C(18) C(17) 125(1) . . . yes
C(16) C(18) H(13) 105.1 . . . no
C(16) C(18) H(14) 106.2 . . . no
C(17) C(18) H(13) 105.7 . . . no
C(17) C(18) H(14) 104.4 . . . no
H(13) C(18) H(14) 109.4 . . . no
N(5) C(19) C(20) 107.1(8) . . . yes
N(5) C(19) C(24) 110(1) . . . yes
N(5) C(19) H(15) 109.0 . . . no
C(20) C(19) C(24) 111.7(10) . . . yes
C(20) C(19) H(15) 109.6 . . . no
C(24) C(19) H(15) 109.1 . . . no
N(6) C(20) C(19) 110.0(9) . . . yes
N(6) C(20) C(21) 114(1) . . . yes
N(6) C(20) H(16) 107.8 . . . no
C(19) C(20) C(21) 109.1(9) . . . yes
C(19) C(20) H(16) 108.9 . . . no
C(21) C(20) H(16) 106.2 . . . no
C(20) C(21) C(22) 112(1) . . . yes
C(20) C(21) H(17) 110.8 . . . no
C(20) C(21) H(18) 111.5 . . . no
C(22) C(21) H(17) 107.2 . . . no
C(22) C(21) H(18) 107.8 . . . no
H(17) C(21) H(18) 106.9 . . . no
C(21) C(22) C(23) 109(1) . . . yes
C(21) C(22) H(19) 109.7 . . . no
C(21) C(22) H(20) 110.8 . . . no
C(23) C(22) H(19) 110.4 . . . no
C(23) C(22) H(20) 109.3 . . . no
H(19) C(22) H(20) 107.3 . . . no
C(22) C(23) C(24) 109(1) . . . yes
C(22) C(23) H(21) 107.8 . . . no
C(22) C(23) H(22) 108.2 . . . no
C(24) C(23) H(21) 110.4 . . . no
C(24) C(23) H(22) 109.9 . . . no
H(21) C(23) H(22) 111.1 . . . no
C(19) C(24) C(23) 107(1) . . . yes
C(19) C(24) H(23) 111.2 . . . no
C(19) C(24) H(24) 109.7 . . . no
C(23) C(24) H(23) 110.6 . . . no
C(23) C(24) H(24) 109.9 . . . no
H(23) C(24) H(24) 107.4 . . . no
N(5) C(25) C(26) 110.9(10) . . . yes
N(5) C(25) H(25) 110.3 . . . no
N(5) C(25) H(26) 110.1 . . . no
C(26) C(25) H(25) 108.0 . . . no
C(26) C(25) H(26) 108.4 . . . no
H(25) C(25) H(26) 109.0 . . . no
N(7) C(26) C(25) 116(1) . . . yes
N(7) C(26) C(27) 122(1) . . . yes
C(25) C(26) C(27) 121(1) . . . yes
C(26) C(27) C(28) 120(1) . . . yes
C(26) C(27) H(27) 122.5 . . . no
C(28) C(27) H(27) 116.8 . . . no
C(27) C(28) C(29) 116(1) . . . yes
C(27) C(28) H(28) 120.9 . . . no
C(29) C(28) H(28) 122.4 . . . no
C(28) C(29) C(30) 117(1) . . . yes
C(28) C(29) H(29) 119.6 . . . no
C(30) C(29) H(29) 122.7 . . . no
N(7) C(30) C(29) 126(1) . . . yes
N(7) C(30) H(30) 117.5 . . . no
C(29) C(30) H(30) 116.4 . . . no
N(5) C(31) H(31) 110.3 . . . no
N(5) C(31) H(32) 110.1 . . . no
N(5) C(31) H(33) 108.1 . . . no
H(31) C(31) H(32) 110.5 . . . no
H(31) C(31) H(33) 108.9 . . . no
H(32) C(31) H(33) 108.9 . . . no
N(6) C(32) C(33) 111.0(10) . . . yes
N(6) C(32) H(34) 105.8 . . . no
N(6) C(32) H(35) 108.5 . . . no
C(33) C(32) H(34) 111.7 . . . no
C(33) C(32) H(35) 113.0 . . . no
H(34) C(32) H(35) 106.5 . . . no
N(8) C(33) C(32) 116(1) . . . yes
N(8) C(33) C(34) 119(1) . . . yes
C(32) C(33) C(34) 124(1) . . . yes
C(33) C(34) C(35) 121(1) . . . yes
C(33) C(34) H(36) 118.1 . . . no
C(35) C(34) H(36) 120.2 . . . no
C(34) C(35) C(36) 115(1) . . . yes
C(34) C(35) H(37) 120.1 . . . no
C(36) C(35) H(37) 124.0 . . . no
C(35) C(36) C(37) 122(1) . . . yes
C(35) C(36) H(38) 122.0 . . . no
C(37) C(36) H(38) 116.0 . . . no
N(8) C(37) C(36) 124(1) . . . yes
N(8) C(37) H(39) 116.7 . . . no
C(36) C(37) H(39) 119.1 . . . no
N(6) C(38) H(40) 106.1 . . . no
N(6) C(38) H(41) 107.2 . . . no
N(6) C(38) H(42) 106.0 . . . no
H(40) C(38) H(41) 113.0 . . . no
H(40) C(38) H(42) 110.0 . . . no
H(41) C(38) H(42) 113.9 . . . no

loop_
_geom_bond_atom_site_label_1
_geom_bond_atom_site_label_2
_geom_bond_distance
_geom_bond_site_symmetry_1
_geom_bond_site_symmetry_2
_geom_bond_publ_flag
Ru(1) N(1) 2.110(8) . . yes
Ru(1) N(2) 2.095(9) . . yes
Ru(1) N(5) 2.147(8) . . yes
Ru(1) N(6) 2.159(8) . . yes
Ru(1) N(7) 2.076(10) . . yes
Ru(1) N(8) 2.072(9) . . yes
Cl(1) O(1) 1.42(3) . . yes
Cl(1) O(1) 1.42(3) . 2_554 yes
Cl(1) O(2) 1.30(2) . . yes
Cl(1) O(3) 1.34(2) . . yes
Cl(1) O(3) 1.34(2) . 2_554 yes
Cl(2) O(4) 1.34(2) . . yes
Cl(2) O(5) 1.37(3) . . yes
Cl(2) O(6) 1.64(3) . . yes
Cl(2) O(7) 1.42(3) . . yes
Cl(2) O(8) 1.36(3) . . yes
Cl(2) O(9) 1.40(1) . . yes
Cl(3) O(10) 1.61(4) . . yes
Cl(3) O(11) 1.34(3) . . yes
Cl(3) O(12) 1.49(4) . . yes
Cl(3) O(13) 1.27(5) . . yes
O(1) O(3) 1.57(5) . 2_554 yes
O(4) O(5) 1.15(3) . . yes
O(6) O(7) 1.10(3) . . yes
O(7) O(8) 1.50(3) . . yes
N(1) C(1) 1.28(1) . . yes
N(1) C(5) 1.37(1) . . yes
N(2) C(6) 1.34(1) . . yes
N(2) C(10) 1.33(1) . . yes
N(3) C(11) 1.37(1) . . yes
N(3) C(13) 1.33(2) . . yes
N(4) C(12) 1.37(1) . . yes
N(4) C(14) 1.32(1) . . yes
N(5) C(19) 1.54(2) . . yes
N(5) C(25) 1.53(1) . . yes
N(5) C(31) 1.52(1) . . yes
N(6) C(20) 1.46(1) . . yes
N(6) C(32) 1.50(1) . . yes
N(6) C(38) 1.45(1) . . yes
N(7) C(26) 1.32(1) . . yes
N(7) C(30) 1.32(1) . . yes
N(8) C(33) 1.38(2) . . yes
N(8) C(37) 1.33(1) . . yes
C(1) C(2) 1.39(2) . . yes
C(1) H(1) 0.94 . . no
C(2) C(3) 1.36(2) . . yes
C(2) H(2) 0.94 . . no
C(3) C(4) 1.38(2) . . yes
C(3) H(3) 0.96 . . no
C(4) C(5) 1.40(1) . . yes
C(4) C(11) 1.47(2) . . yes
C(5) C(6) 1.48(1) . . yes
C(6) C(7) 1.37(2) . . yes
C(7) C(8) 1.42(1) . . yes
C(7) C(12) 1.44(2) . . yes
C(8) C(9) 1.36(2) . . yes
C(8) H(4) 0.94 . . no
C(9) C(10) 1.36(2) . . yes
C(9) H(5) 0.92 . . no
C(10) H(6) 0.96 . . no
C(11) C(12) 1.36(1) . . yes
C(13) C(14) 1.34(2) . . yes
C(13) C(15) 1.54(2) . . yes
C(14) C(16) 1.54(2) . . yes
C(15) C(17) 1.48(2) . . yes
C(15) H(7) 0.95 . . no
C(15) H(8) 0.97 . . no
C(16) C(18) 1.38(2) . . yes
C(16) H(9) 0.97 . . no
C(16) H(10) 0.96 . . no
C(17) C(18) 1.26(2) . . yes
C(17) H(11) 0.94 . . no
C(17) H(12) 1.01 . . no
C(18) H(13) 0.96 . . no
C(18) H(14) 0.94 . . no
C(19) C(20) 1.52(1) . . yes
C(19) C(24) 1.55(2) . . yes
C(19) H(15) 0.93 . . no
C(20) C(21) 1.54(2) . . yes
C(20) H(16) 0.95 . . no
C(21) C(22) 1.49(2) . . yes
C(21) H(17) 0.98 . . no
C(21) H(18) 0.95 . . no
C(22) C(23) 1.55(2) . . yes
C(22) H(19) 0.96 . . no
C(22) H(20) 0.97 . . no
C(23) C(24) 1.56(2) . . yes
C(23) H(21) 0.95 . . no
C(23) H(22) 0.93 . . no
C(24) H(23) 0.94 . . no
C(24) H(24) 0.98 . . no
C(25) C(26) 1.52(1) . . yes
C(25) H(25) 0.95 . . no
C(25) H(26) 0.95 . . no
C(26) C(27) 1.30(2) . . yes
C(27) C(28) 1.43(2) . . yes
C(27) H(27) 0.99 . . no
C(28) C(29) 1.35(2) . . yes
C(28) H(28) 0.98 . . no
C(29) C(30) 1.32(2) . . yes
C(29) H(29) 0.93 . . no
C(30) H(30) 0.96 . . no
C(31) H(31) 0.94 . . no
C(31) H(32) 0.94 . . no
C(31) H(33) 0.96 . . no
C(32) C(33) 1.53(2) . . yes
C(32) H(34) 0.97 . . no
C(32) H(35) 0.96 . . no
C(33) C(34) 1.42(2) . . yes
C(34) C(35) 1.37(2) . . yes
C(34) H(36) 0.98 . . no
C(35) C(36) 1.37(2) . . yes
C(35) H(37) 0.95 . . no
C(36) C(37) 1.34(2) . . yes
C(36) H(38) 1.00 . . no
C(37) H(39) 0.98 . . no
C(38) H(40) 0.95 . . no
C(38) H(41) 0.91 . . no
C(38) H(42) 0.94 . . no

loop_
_geom_contact_atom_site_label_1
_geom_contact_atom_site_label_2
_geom_contact_distance
_geom_contact_site_symmetry_1
_geom_contact_site_symmetry_2
_geom_contact_publ_flag
O(1) C(32) 3.21(4) . . no
O(1) C(34) 3.51(4) . . no
O(2) C(15) 3.44(2) . 1_455 no
O(2) C(15) 3.44(2) . 2_454 no
O(2) C(27) 3.56(1) . 5_455 no
O(2) C(27) 3.56(1) . 6_444 no
O(3) C(10) 3.15(2) . 2_554 no
O(3) C(9) 3.30(2) . 2_554 no
O(3) O(11) 3.36(5) . 3_454 no
O(3) C(27) 3.41(4) . 5_455 no
O(3) C(32) 3.48(4) . 2_554 no
O(4) C(29) 3.20(3) . 6_444 no
O(4) C(28) 3.44(3) . 6_444 no
O(5) C(28) 3.31(4) . 6_444 no
O(5) C(17) 3.35(3) . 2_454 no
O(5) C(29) 3.52(4) . 6_444 no
O(6) C(36) 3.35(3) . 4_453 no
O(6) C(17) 3.52(3) . 2_454 no
O(6) C(34) 3.60(3) . . no
O(7) C(16) 3.32(4) . 3_454 no
O(7) C(36) 3.39(3) . 4_453 no
O(7) C(37) 3.51(3) . 4_453 no
O(8) C(37) 3.36(3) . 4_453 no
O(8) C(31) 3.58(3) . 4_453 no
O(9) O(14) 2.73(1) . . no
O(9) C(31) 3.43(2) . 4_453 no
O(9) C(34) 3.43(2) . . no
O(9) C(37) 3.43(2) . 4_453 no
O(9) C(36) 3.48(2) . 4_453 no
O(10) C(30) 3.41(4) . 4_454 no
O(10) C(29) 3.48(4) . 4_454 no
O(11) C(25) 3.28(3) . 7_445 no
O(11) C(38) 3.42(3) . 4_454 no
O(11) C(1) 3.51(3) . 7_445 no
O(11) C(10) 3.52(3) . 4_454 no
O(12) C(1) 3.44(4) . 7_445 no
O(13) C(9) 3.45(6) . 4_454 no
O(14) C(31) 3.31(1) . . no
O(14) C(31) 3.31(1) . 4_453 no
O(14) C(33) 3.60(1) . . no
O(14) C(33) 3.60(1) . 4_453 no
N(3) N(3) 3.50(2) . 2_554 no
C(8) C(36) 3.55(2) . 2_554 no
C(35) C(35) 3.57(3) . 4_453 no

loop_
_geom_torsion_atom_site_label_1
_geom_torsion_atom_site_label_2
_geom_torsion_atom_site_label_3
_geom_torsion_atom_site_label_4
_geom_torsion_site_symmetry_1
_geom_torsion_site_symmetry_2
_geom_torsion_site_symmetry_3
_geom_torsion_site_symmetry_4
_geom_torsion
_geom_torsion_publ_flag
Ru(1) N(1) C(1) C(2) . . . . -175.2(9) no
Ru(1) N(1) C(5) C(4) . . . . 173.7(9) no
Ru(1) N(1) C(5) C(6) . . . . -4(1) no
Ru(1) N(2) C(6) C(5) . . . . 1(1) no
Ru(1) N(2) C(6) C(7) . . . . -174.3(9) no
Ru(1) N(2) C(10) C(9) . . . . 178(1) no
Ru(1) N(5) C(19) C(20) . . . . 40(1) no
Ru(1) N(5) C(19) C(24) . . . . 162.5(7) no
Ru(1) N(5) C(25) C(26) . . . . 35(1) no
Ru(1) N(6) C(20) C(19) . . . . 41(1) no
Ru(1) N(6) C(20) C(21) . . . . 164.8(9) no
Ru(1) N(6) C(32) C(33) . . . . 34(1) no
Ru(1) N(7) C(26) C(25) . . . . -1(1) no
Ru(1) N(7) C(26) C(27) . . . . 176(1) no
Ru(1) N(7) C(30) C(29) . . . . -174.0(9) no
Ru(1) N(8) C(33) C(32) . . . . -6(1) no
Ru(1) N(8) C(33) C(34) . . . . 170.7(9) no
Ru(1) N(8) C(37) C(36) . . . . -170.1(9) no
Cl(2) O(6) O(7) O(8) . . . . -20(3) no
Cl(2) O(8) O(7) O(6) . . . . 24(4) no
O(1) Cl(1) O(1) O(3) . . 2_554 . 66(1) no
O(1) O(3) Cl(1) O(2) . 2_554 . . 89(2) no
O(1) O(3) Cl(1) O(3) . 2_554 . . -90(2) no
O(2) Cl(1) O(1) O(3) . . . 2_554 -113(1) no
O(2) Cl(1) O(1) O(3) . . 2_554 . -113(1) no
O(4) Cl(2) O(6) O(7) . . . . -103(2) no
O(4) Cl(2) O(7) O(6) . . . . 95(2) no
O(4) Cl(2) O(7) O(8) . . . . -102(1) no
O(4) Cl(2) O(8) O(7) . . . . 109(1) no
O(4) O(5) Cl(2) O(6) . . . . 143(2) no
O(4) O(5) Cl(2) O(7) . . . . 114(2) no
O(4) O(5) Cl(2) O(8) . . . . 56(4) no
O(4) O(5) Cl(2) O(9) . . . . -122(1) no
O(5) Cl(2) O(6) O(7) . . . . -133(2) no
O(5) Cl(2) O(7) O(6) . . . . 44(2) no
O(5) Cl(2) O(7) O(8) . . . . -153(1) no
O(5) Cl(2) O(8) O(7) . . . . 66(3) no
O(5) O(4) Cl(2) O(6) . . . . -37(2) no
O(5) O(4) Cl(2) O(7) . . . . -83(2) no
O(5) O(4) Cl(2) O(8) . . . . -154(2) no
O(5) O(4) Cl(2) O(9) . . . . 78(2) no
O(6) Cl(2) O(7) O(8) . . . . 161(3) no
O(6) Cl(2) O(8) O(7) . . . . -12(2) no
O(6) O(7) Cl(2) O(8) . . . . -161(3) no
O(6) O(7) Cl(2) O(9) . . . . -66(2) no
O(7) O(6) Cl(2) O(8) . . . . 16(2) no
O(7) O(6) Cl(2) O(9) . . . . 126(2) no
O(7) O(8) Cl(2) O(9) . . . . -114(1) no
O(8) O(7) Cl(2) O(9) . . . . 95(1) no
N(1) Ru(1) N(2) C(6) . . . . -2.9(8) no
N(1) Ru(1) N(2) C(10) . . . . 175(1) no
N(1) Ru(1) N(5) C(19) . . . . 169.5(7) no
N(1) Ru(1) N(5) C(25) . . . . 57.0(8) no
N(1) Ru(1) N(5) C(31) . . . . -63.7(9) no
N(1) Ru(1) N(6) C(20) . . . . 79(4) no
N(1) Ru(1) N(6) C(32) . . . . -36(4) no
N(1) Ru(1) N(6) C(38) . . . . -156(4) no
N(1) Ru(1) N(7) C(26) . . . . -81.5(9) no
N(1) Ru(1) N(7) C(30) . . . . 95(1) no
N(1) Ru(1) N(8) C(33) . . . . -160.1(8) no
N(1) Ru(1) N(8) C(37) . . . . 15(1) no
N(1) C(1) C(2) C(3) . . . . 0(2) no
N(1) C(5) C(4) C(3) . . . . 3(1) no
N(1) C(5) C(4) C(11) . . . . -179.5(10) no
N(1) C(5) C(6) N(2) . . . . 2(1) no
N(1) C(5) C(6) C(7) . . . . 178.2(10) no
N(2) Ru(1) N(1) C(1) . . . . -177(1) no
N(2) Ru(1) N(1) C(5) . . . . 4.1(7) no
N(2) Ru(1) N(5) C(19) . . . . 102(4) no
N(2) Ru(1) N(5) C(25) . . . . -9(4) no
N(2) Ru(1) N(5) C(31) . . . . -130(3) no
N(2) Ru(1) N(6) C(20) . . . . 171.7(7) no
N(2) Ru(1) N(6) C(32) . . . . 56.3(8) no
N(2) Ru(1) N(6) C(38) . . . . -63.6(8) no
N(2) Ru(1) N(7) C(26) . . . . -159.9(9) no
N(2) Ru(1) N(7) C(30) . . . . 16(1) no
N(2) Ru(1) N(8) C(33) . . . . -81.7(8) no
N(2) Ru(1) N(8) C(37) . . . . 93(1) no
N(2) C(6) C(5) C(4) . . . . -176(1) no
N(2) C(6) C(7) C(8) . . . . -6(1) no
N(2) C(6) C(7) C(12) . . . . 175(1) no
N(2) C(10) C(9) C(8) . . . . -1(2) no
N(3) C(11) C(4) C(3) . . . . -4(1) no
N(3) C(11) C(4) C(5) . . . . 179(1) no
N(3) C(11) C(12) N(4) . . . . 1(1) no
N(3) C(11) C(12) C(7) . . . . -178(1) no
N(3) C(13) C(14) N(4) . . . . -1(2) no
N(3) C(13) C(14) C(16) . . . . 174(1) no
N(3) C(13) C(15) C(17) . . . . -174(1) no
N(4) C(12) C(7) C(6) . . . . -178(1) no
N(4) C(12) C(7) C(8) . . . . 3(1) no
N(4) C(12) C(11) C(4) . . . . 177(1) no
N(4) C(14) C(13) C(15) . . . . 178(1) no
N(4) C(14) C(16) C(18) . . . . 177(1) no
N(5) Ru(1) N(1) C(1) . . . . 7(1) no
N(5) Ru(1) N(1) C(5) . . . . -170.0(7) no
N(5) Ru(1) N(2) C(6) . . . . 64(4) no
N(5) Ru(1) N(2) C(10) . . . . -116(4) no
N(5) Ru(1) N(6) C(20) . . . . -14.0(7) no
N(5) Ru(1) N(6) C(32) . . . . -129.3(7) no
N(5) Ru(1) N(6) C(38) . . . . 110.7(8) no
N(5) Ru(1) N(7) C(26) . . . . 18.1(8) no
N(5) Ru(1) N(7) C(30) . . . . -165(1) no
N(5) Ru(1) N(8) C(33) . . . . 100.1(8) no
N(5) Ru(1) N(8) C(37) . . . . -84(1) no
N(5) C(19) C(20) N(6) . . . . -55(1) no
N(5) C(19) C(20) C(21) . . . . 178(1) no
N(5) C(19) C(24) C(23) . . . . -178.2(9) no
N(5) C(25) C(26) N(7) . . . . -24(1) no
N(5) C(25) C(26) C(27) . . . . 157(1) no
N(6) Ru(1) N(1) C(1) . . . . -84(4) no
N(6) Ru(1) N(1) C(5) . . . . 97(4) no
N(6) Ru(1) N(2) C(6) . . . . -178.3(8) no
N(6) Ru(1) N(2) C(10) . . . . 0(1) no
N(6) Ru(1) N(5) C(19) . . . . -15.1(7) no
N(6) Ru(1) N(5) C(25) . . . . -127.6(8) no
N(6) Ru(1) N(5) C(31) . . . . 111.7(9) no
N(6) Ru(1) N(7) C(26) . . . . 97.9(9) no
N(6) Ru(1) N(7) C(30) . . . . -85(1) no
N(6) Ru(1) N(8) C(33) . . . . 20.4(8) no
N(6) Ru(1) N(8) C(37) . . . . -164(1) no
N(6) C(20) C(19) C(24) . . . . -176(1) no
N(6) C(20) C(21) C(22) . . . . 178(1) no
N(6) C(32) C(33) N(8) . . . . -19(1) no
N(6) C(32) C(33) C(34) . . . . 163(1) no
N(7) Ru(1) N(1) C(1) . . . . 87(1) no
N(7) Ru(1) N(1) C(5) . . . . -90.8(8) no
N(7) Ru(1) N(2) C(6) . . . . 83.2(8) no
N(7) Ru(1) N(2) C(10) . . . . -98(1) no
N(7) Ru(1) N(5) C(19) . . . . 84.1(7) no
N(7) Ru(1) N(5) C(25) . . . . -28.4(7) no
N(7) Ru(1) N(5) C(31) . . . . -149.1(10) no
N(7) Ru(1) N(6) C(20) . . . . -92.5(7) no
N(7) Ru(1) N(6) C(32) . . . . 152.1(7) no
N(7) Ru(1) N(6) C(38) . . . . 32.2(8) no
N(7) Ru(1) N(8) C(33) . . . . 51(7) no
N(7) Ru(1) N(8) C(37) . . . . -133(7) no
N(7) C(26) C(27) C(28) . . . . 0(2) no
N(7) C(30) C(29) C(28) . . . . -3(2) no
N(8) Ru(1) N(1) C(1) . . . . -91(1) no
N(8) Ru(1) N(1) C(5) . . . . 90.9(8) no
N(8) Ru(1) N(2) C(6) . . . . -99.1(8) no
N(8) Ru(1) N(2) C(10) . . . . 79(1) no
N(8) Ru(1) N(5) C(19) . . . . -93.5(7) no
N(8) Ru(1) N(5) C(25) . . . . 154.0(7) no
N(8) Ru(1) N(5) C(31) . . . . 33.3(9) no
N(8) Ru(1) N(6) C(20) . . . . 85.9(7) no
N(8) Ru(1) N(6) C(32) . . . . -29.5(7) no
N(8) Ru(1) N(6) C(38) . . . . -149.4(8) no
N(8) Ru(1) N(7) C(26) . . . . 67(7) no
N(8) Ru(1) N(7) C(30) . . . . -115(7) no
N(8) C(33) C(34) C(35) . . . . 0(1) no
N(8) C(37) C(36) C(35) . . . . 0(2) no
C(1) N(1) C(5) C(4) . . . . -4(1) no
C(1) N(1) C(5) C(6) . . . . 176(1) no
C(1) C(2) C(3) C(4) . . . . -1(1) no
C(2) C(1) N(1) C(5) . . . . 2(1) no
C(2) C(3) C(4) C(5) . . . . 0(1) no
C(2) C(3) C(4) C(11) . . . . -177(1) no
C(3) C(4) C(5) C(6) . . . . -178(1) no
C(3) C(4) C(11) C(12) . . . . 179(1) no
C(4) C(5) C(6) C(7) . . . . 0(1) no
C(4) C(11) N(3) C(13) . . . . -176(1) no
C(4) C(11) C(12) C(7) . . . . -2(1) no
C(5) C(4) C(11) C(12) . . . . 2(1) no
C(5) C(6) N(2) C(10) . . . . -177(1) no
C(5) C(6) C(7) C(8) . . . . 177(1) no
C(5) C(6) C(7) C(12) . . . . 0(1) no
C(6) N(2) C(10) C(9) . . . . -2(2) no
C(6) C(5) C(4) C(11) . . . . -1(1) no
C(6) C(7) C(8) C(9) . . . . 2(2) no
C(6) C(7) C(12) C(11) . . . . 0(1) no
C(7) C(6) N(2) C(10) . . . . 6(1) no
C(7) C(8) C(9) C(10) . . . . 1(2) no
C(7) C(12) N(4) C(14) . . . . 178(1) no
C(8) C(7) C(12) C(11) . . . . -176(1) no
C(9) C(8) C(7) C(12) . . . . 179(1) no
C(11) N(3) C(13) C(14) . . . . 0(1) no
C(11) N(3) C(13) C(15) . . . . -179(1) no
C(11) C(12) N(4) C(14) . . . . -1(1) no
C(12) N(4) C(14) C(13) . . . . 1(1) no
C(12) N(4) C(14) C(16) . . . . -174(1) no
C(12) C(11) N(3) C(13) . . . . 0(1) no
C(13) C(14) C(16) C(18) . . . . 1(2) no
C(13) C(15) C(17) C(18) . . . . -1(3) no
C(14) C(13) C(15) C(17) . . . . 5(2) no
C(14) C(16) C(18) C(17) . . . . 2(3) no
C(15) C(13) C(14) C(16) . . . . -5(2) no
C(15) C(17) C(18) C(16) . . . . -1(4) no
C(19) N(5) C(25) C(26) . . . . -78(1) no
C(19) C(20) N(6) C(32) . . . . 156.9(9) no
C(19) C(20) N(6) C(38) . . . . -83(1) no
C(19) C(20) C(21) C(22) . . . . -57(1) no
C(19) C(24) C(23) C(22) . . . . 59(1) no
C(20) N(6) C(32) C(33) . . . . -82(1) no
C(20) C(19) N(5) C(25) . . . . 152.8(10) no
C(20) C(19) N(5) C(31) . . . . -86(1) no
C(20) C(19) C(24) C(23) . . . . -59(1) no
C(20) C(21) C(22) C(23) . . . . 59(1) no
C(21) C(20) N(6) C(32) . . . . -79(1) no
C(21) C(20) N(6) C(38) . . . . 39(1) no
C(21) C(20) C(19) C(24) . . . . 57(1) no
C(21) C(22) C(23) C(24) . . . . -60(1) no
C(24) C(19) N(5) C(25) . . . . -85(1) no
C(24) C(19) N(5) C(31) . . . . 34(1) no
C(25) C(26) N(7) C(30) . . . . -178(1) no
C(25) C(26) C(27) C(28) . . . . 177(1) no
C(26) N(7) C(30) C(29) . . . . 2(1) no
C(26) C(25) N(5) C(31) . . . . 159.3(10) no
C(26) C(27) C(28) C(29) . . . . 0(2) no
C(27) C(26) N(7) C(30) . . . . 0(1) no
C(27) C(28) C(29) C(30) . . . . 2(1) no
C(32) C(33) N(8) C(37) . . . . 177(1) no
C(32) C(33) C(34) C(35) . . . . 177(1) no
C(33) N(8) C(37) C(36) . . . . 4(1) no
C(33) C(32) N(6) C(38) . . . . 156.4(10) no
C(33) C(34) C(35) C(36) . . . . 3(2) no
C(34) C(33) N(8) C(37) . . . . -5(1) no
C(34) C(35) C(36) C(37) . . . . -3(2) no
